data_4132548
loop_
_publ_author_name
'Wu, Kailong'
'Zhang, Tao'
'Wang, Zian'
'Wang, Lian'
'Zhan, Lisi'
'Gong, Shaolong'
'Zhong, Cheng'
'Lu, Zheng-Hong'
'Zhang, Song'
'Yang, Chuluo'

_publ_section_title
;
 De Novo Design of Excited-State Intramolecular Proton Transfer Emitters
 via a Thermally Activated Delayed Fluorescence Channel.
;
_journal_issue 28
_journal_name_full 'Journal of the American Chemical Society'
_journal_page_first 8877
_journal_page_last 8886
_journal_paper_doi 10.1021/jacs.8b04795
_journal_volume 140
_journal_year 2018
_chemical_formula_sum 'C39.75 H26 Cl2.5 N2 O4'
_chemical_formula_weight 684.25
_space_group_IT_number 15
_space_group_name_Hall '-C 2yc'
_space_group_name_H-M_alt 'C 1 2/c 1'
_symmetry_cell_setting monoclinic
_symmetry_space_group_name_H-M 'C 1 2/c 1'
_atom_sites_solution_hydrogens geom
_atom_sites_solution_primary direct
_atom_sites_solution_secondary difmap
_audit_creation_method SHELXL-97
_cell_angle_alpha 90.00
_cell_angle_beta 95.477(2)
_cell_angle_gamma 90.00
_cell_formula_units_Z 4
_cell_length_a 9.1525(10)
_cell_length_b 12.9741(12)
_cell_length_c 27.813(3)
_cell_measurement_reflns_used 4010
_cell_measurement_temperature 296(2)
_cell_measurement_theta_max 26.90
_cell_measurement_theta_min 2.73
_cell_volume 3287.6(6)
_computing_structure_refinement 'SHELXL-97 (Sheldrick, 1997)'
_computing_structure_solution 'SHELXS-97 (Sheldrick, 1990)'
_diffrn_ambient_temperature 296(2)
_diffrn_measured_fraction_theta_full 0.998
_diffrn_measured_fraction_theta_max 0.998
_diffrn_measurement_device_type 'CCD area detector'
_diffrn_measurement_method 'phi and omega scans'
_diffrn_radiation_monochromator graphite
_diffrn_radiation_source 'fine-focus sealed tube'
_diffrn_radiation_type MoK\a
_diffrn_radiation_wavelength 0.71073
_diffrn_reflns_av_R_equivalents 0.0386
_diffrn_reflns_av_sigmaI/netI 0.0287
_diffrn_reflns_limit_h_max 12
_diffrn_reflns_limit_h_min -12
_diffrn_reflns_limit_k_max 16
_diffrn_reflns_limit_k_min -17
_diffrn_reflns_limit_l_max 37
_diffrn_reflns_limit_l_min -36
_diffrn_reflns_number 23094
_diffrn_reflns_theta_full 28.37
_diffrn_reflns_theta_max 28.37
_diffrn_reflns_theta_min 2.73
_exptl_absorpt_coefficient_mu 0.284
_exptl_crystal_density_diffrn 1.382
_exptl_crystal_density_method 'not measured'
_exptl_crystal_description block
_exptl_crystal_F_000 1412
_refine_diff_density_max 0.783
_refine_diff_density_min -0.399
_refine_diff_density_rms 0.072
_refine_ls_extinction_method none
_refine_ls_goodness_of_fit_ref 1.035
_refine_ls_hydrogen_treatment mixed
_refine_ls_matrix_type full
_refine_ls_number_parameters 251
_refine_ls_number_reflns 4119
_refine_ls_number_restraints 2
_refine_ls_restrained_S_all 1.035
_refine_ls_R_factor_all 0.1283
_refine_ls_R_factor_gt 0.0838
_refine_ls_shift/su_max 0.000
_refine_ls_shift/su_mean 0.000
_refine_ls_structure_factor_coef Fsqd
_refine_ls_weighting_details 'calc w=1/[\s^2^(Fo^2^)+(0.1672P)^2^+3.5928P] where P=(Fo^2^+2Fc^2^)/3'
_refine_ls_weighting_scheme calc
_refine_ls_wR_factor_gt 0.2561
_refine_ls_wR_factor_ref 0.3011
_reflns_number_gt 2416
_reflns_number_total 4119
_reflns_threshold_expression >2sigma(I)
_cod_data_source_file ja8b04795_si_002.cif
_cod_data_source_block 2a
_cod_depositor_comments
;
The following automatic conversions were performed:

data item '_symmetry_cell_setting' value 'Monoclinic' was changed to
'monoclinic' in accordance with the
/home/saulius/struct/COD-crude-data/automatic-downloads/DataCite-retrospective/ACS/depositions/lib/dictionaries/cif_core.dic
dictionary named 'cif_core.dic' version 2.4.2 last updated on
2011-04-26.

Automatic conversion script
Id: cif_fix_values 6909 2019-04-08 15:41:33Z antanas 
;
_cod_original_sg_symbol_H-M 'C2/c  '
_cod_original_formula_sum 'C39.75 H26 Cl2.50 N2 O4'
_cod_database_code 4132548

loop_
_symmetry_equiv_pos_as_xyz
'x, y, z'
'-x, y, -z+1/2'
'x+1/2, y+1/2, z'
'-x+1/2, y+1/2, -z+1/2'
'-x, -y, -z'
'x, -y, z-1/2'
'-x+1/2, -y+1/2, -z'
'x+1/2, -y+1/2, z-1/2'

loop_
_atom_site_label
_atom_site_type_symbol
_atom_site_fract_x
_atom_site_fract_y
_atom_site_fract_z
_atom_site_U_iso_or_equiv
_atom_site_adp_type
_atom_site_occupancy
_atom_site_symmetry_multiplicity
_atom_site_calc_flag
_atom_site_refinement_flags
_atom_site_disorder_assembly
_atom_site_disorder_group
O2 O 0.479(5) -0.1863(18) 0.2965(10) 0.062(7) Uani 0.37(7) 1 d PD A .
N1 N 0.1196(3) 0.0949(2) 0.42936(8) 0.0514(7) Uani 1 1 d . . .
O1 O -0.0559(3) 0.1435(2) 0.50347(8) 0.0650(7) Uani 1 1 d . . .
C3 C -0.0317(3) 0.1115(2) 0.41874(10) 0.0424(6) Uani 1 1 d . . .
C4 C 0.1830(3) 0.1072(2) 0.47670(9) 0.0428(6) Uani 1 1 d . . .
C5 C 0.0938(3) 0.1310(2) 0.51316(10) 0.0452(7) Uani 1 1 d . . .
C6 C 0.5000 -0.0401(3) 0.2500 0.0466(9) Uani 1 2 d S . .
H6 H 0.5000 0.0316 0.2500 0.056 Uiso 1 2 calc SR . .
C7 C -0.1164(3) 0.1368(2) 0.45627(10) 0.0465(7) Uani 1 1 d . . .
C8 C 0.3594(3) -0.0409(2) 0.32404(10) 0.0451(7) Uani 1 1 d . A .
C9 C 0.3257(4) 0.0632(3) 0.32188(11) 0.0565(8) Uani 1 1 d . . .
H9 H 0.3562 0.1032 0.2970 0.068 Uiso 1 1 calc R . .
C10 C 0.1510(4) 0.1433(2) 0.56001(11) 0.0564(8) Uani 1 1 d . . .
H10 H 0.0893 0.1582 0.5838 0.068 Uiso 1 1 calc R . .
C11 C -0.2642(4) 0.1534(3) 0.44760(13) 0.0586(8) Uani 1 1 d . . .
H11 H -0.3185 0.1709 0.4730 0.070 Uiso 1 1 calc R . .
C12 C 0.4352(4) -0.0928(3) 0.28600(11) 0.0553(8) Uani 1 1 d . . .
C13 C 0.2026(3) 0.0497(2) 0.39369(9) 0.0455(7) Uani 1 1 d . . .
C14 C 0.2376(3) -0.0534(3) 0.39673(9) 0.0483(7) Uani 1 1 d . A .
H14 H 0.2088 -0.0927 0.4222 0.058 Uiso 1 1 calc R . .
C15 C 0.3156(3) -0.0988(2) 0.36202(10) 0.0486(7) Uani 1 1 d . . .
H15 H 0.3387 -0.1686 0.3642 0.058 Uiso 1 1 calc R A .
C16 C 0.3328(3) 0.0991(2) 0.48920(11) 0.0524(7) Uani 1 1 d . . .
H16 H 0.3948 0.0848 0.4654 0.063 Uiso 1 1 calc R . .
C17 C 0.3000(4) 0.1335(3) 0.57218(12) 0.0612(9) Uani 1 1 d . . .
H17 H 0.3388 0.1412 0.6041 0.073 Uiso 1 1 calc R . .
O2A O 0.410(5) -0.1923(9) 0.2815(11) 0.091(6) Uani 0.63(7) 1 d PD A 2
C19 C -0.1025(4) 0.1020(3) 0.37299(11) 0.0548(8) Uani 1 1 d . . .
H19 H -0.0490 0.0844 0.3474 0.066 Uiso 1 1 calc R . .
C20 C -0.3331(4) 0.1445(3) 0.40184(15) 0.0676(10) Uani 1 1 d . . .
H20 H -0.4335 0.1559 0.3960 0.081 Uiso 1 1 calc R . .
C21 C 0.3915(4) 0.1120(3) 0.53657(12) 0.0601(9) Uani 1 1 d . . .
H21 H 0.4922 0.1062 0.5445 0.072 Uiso 1 1 calc R . .
C22 C -0.2515(4) 0.1183(3) 0.36459(13) 0.0656(9) Uani 1 1 d . . .
H22 H -0.2974 0.1116 0.3334 0.079 Uiso 1 1 calc R . .
C23 C 0.2468(4) 0.1082(3) 0.35652(12) 0.0578(9) Uani 1 1 d . . .
H23 H 0.2238 0.1780 0.3546 0.069 Uiso 1 1 calc R . .
Cl2 Cl 0.0000 1.0007(2) 0.2500 0.1240(13) Uani 0.812(6) 2 d SP . 1
Cl3 Cl 0.1171(7) 0.8537(4) 0.19652(18) 0.1413(19) Uani 0.406(3) 1 d P . 1
Cl1 Cl 0.0242(12) 0.7819(7) 0.2814(3) 0.252(5) Uani 0.406(3) 1 d P . 1
C25 C -0.016(3) 0.870(2) 0.2386(8) 0.28(2) Uani 0.406(3) 1 d P . 1
H1 H 0.486(9) -0.211(7) 0.267(2) 0.11(4) Uiso 0.50 1 d PD . .

loop_
_atom_site_aniso_label
_atom_site_aniso_U_11
_atom_site_aniso_U_22
_atom_site_aniso_U_33
_atom_site_aniso_U_23
_atom_site_aniso_U_13
_atom_site_aniso_U_12
O2 0.099(14) 0.041(7) 0.054(8) 0.006(4) 0.054(8) 0.011(6)
N1 0.0444(13) 0.0768(18) 0.0357(12) -0.0062(11) 0.0175(10) 0.0088(12)
O1 0.0536(14) 0.1011(19) 0.0440(12) -0.0151(11) 0.0233(10) 0.0034(12)
C3 0.0431(14) 0.0425(14) 0.0441(14) -0.0006(11) 0.0181(11) 0.0015(11)
C4 0.0503(16) 0.0450(14) 0.0354(13) 0.0004(11) 0.0151(11) 0.0022(12)
C5 0.0539(17) 0.0436(15) 0.0410(14) -0.0023(11) 0.0191(12) 0.0006(12)
C6 0.054(2) 0.052(2) 0.0378(19) 0.000 0.0238(17) 0.000
C7 0.0477(16) 0.0498(16) 0.0450(15) -0.0049(12) 0.0196(12) 0.0013(12)
C8 0.0470(15) 0.0550(16) 0.0365(13) -0.0013(12) 0.0205(11) -0.0020(12)
C9 0.069(2) 0.0586(18) 0.0473(16) 0.0028(13) 0.0357(15) 0.0014(15)
C10 0.079(2) 0.0548(17) 0.0382(15) -0.0038(13) 0.0203(15) 0.0030(15)
C11 0.0477(18) 0.0634(19) 0.069(2) -0.0099(16) 0.0262(15) 0.0024(14)
C12 0.070(2) 0.0546(18) 0.0465(16) -0.0012(13) 0.0335(15) -0.0002(15)
C13 0.0410(15) 0.0639(18) 0.0343(13) -0.0030(12) 0.0174(11) 0.0031(12)
C14 0.0506(17) 0.0632(18) 0.0340(13) 0.0053(12) 0.0200(12) 0.0010(13)
C15 0.0532(17) 0.0554(16) 0.0404(14) 0.0044(12) 0.0212(12) 0.0039(13)
C16 0.0521(18) 0.0591(18) 0.0478(16) -0.0010(13) 0.0138(13) 0.0084(14)
C17 0.085(3) 0.0579(19) 0.0401(16) -0.0035(13) 0.0006(15) 0.0073(17)
O2A 0.144(15) 0.061(3) 0.081(8) -0.010(4) 0.078(11) -0.023(5)
C19 0.0532(18) 0.070(2) 0.0435(16) -0.0022(14) 0.0150(13) 0.0054(15)
C20 0.0470(19) 0.076(2) 0.081(3) 0.0006(19) 0.0120(17) 0.0069(16)
C21 0.061(2) 0.066(2) 0.0531(18) -0.0004(15) 0.0019(15) 0.0113(15)
C22 0.056(2) 0.085(3) 0.0557(19) 0.0018(17) 0.0027(15) 0.0009(17)
C23 0.072(2) 0.0530(18) 0.0537(18) 0.0009(14) 0.0313(16) 0.0055(15)
Cl2 0.165(3) 0.125(2) 0.0793(16) 0.000 -0.0023(15) 0.000
Cl3 0.176(5) 0.130(3) 0.124(3) -0.001(3) 0.047(3) 0.020(3)
Cl1 0.335(10) 0.232(8) 0.171(6) 0.114(6) -0.075(6) -0.151(8)
C25 0.26(2) 0.34(3) 0.21(2) -0.20(2) -0.190(19) 0.25(2)

loop_
_atom_type_symbol
_atom_type_description
_atom_type_scat_dispersion_real
_atom_type_scat_dispersion_imag
_atom_type_scat_source
C C 0.0033 0.0016 'International Tables Vol C Tables 4.2.6.8 and 6.1.1.4'
H H 0.0000 0.0000 'International Tables Vol C Tables 4.2.6.8 and 6.1.1.4'
N N 0.0061 0.0033 'International Tables Vol C Tables 4.2.6.8 and 6.1.1.4'
O O 0.0106 0.0060 'International Tables Vol C Tables 4.2.6.8 and 6.1.1.4'
Cl Cl 0.1484 0.1585 'International Tables Vol C Tables 4.2.6.8 and 6.1.1.4'

loop_
_geom_angle_atom_site_label_1
_geom_angle_atom_site_label_2
_geom_angle_atom_site_label_3
_geom_angle
_geom_angle_site_symmetry_1
_geom_angle_site_symmetry_3
C4 N1 C3 119.6(2) . .
C4 N1 C13 120.0(2) . .
C3 N1 C13 119.7(2) . .
C7 O1 C5 118.7(2) . .
C19 C3 C7 117.7(3) . .
C19 C3 N1 123.2(2) . .
C7 C3 N1 119.0(3) . .
C16 C4 C5 117.9(3) . .
C16 C4 N1 122.7(2) . .
C5 C4 N1 119.4(3) . .
C10 C5 O1 117.1(3) . .
C10 C5 C4 121.4(3) . .
O1 C5 C4 121.5(3) . .
C12 C6 C12 121.2(4) . 2_655
C11 C7 O1 117.3(3) . .
C11 C7 C3 121.0(3) . .
O1 C7 C3 121.7(3) . .
C9 C8 C15 118.8(2) . .
C9 C8 C12 122.0(2) . .
C15 C8 C12 119.2(3) . .
C8 C9 C23 120.6(3) . .
C5 C10 C17 120.2(3) . .
C7 C11 C20 120.6(3) . .
O2 C12 O2A 32.1(6) . .
O2 C12 C6 118.5(8) . .
O2A C12 C6 119.7(5) . .
O2 C12 C8 114.7(6) . .
O2A C12 C8 115.2(5) . .
C6 C12 C8 123.5(3) . .
C23 C13 C14 120.0(2) . .
C23 C13 N1 120.6(3) . .
C14 C13 N1 119.4(2) . .
C13 C14 C15 120.2(2) . .
C8 C15 C14 120.4(3) . .
C21 C16 C4 120.9(3) . .
C10 C17 C21 119.6(3) . .
C3 C19 C22 120.9(3) . .
C11 C20 C22 119.1(3) . .
C16 C21 C17 119.9(3) . .
C20 C22 C19 120.6(3) . .
C13 C23 C9 120.0(3) . .
C25 Cl2 C25 22.3(12) . 2
Cl1 Cl3 C25 42.1(10) 2 .
Cl1 Cl3 C25 49.9(5) 2 2
C25 Cl3 C25 17.2(8) . 2
C25 Cl1 C25 21.5(9) 2 .
C25 Cl1 Cl3 70.1(19) 2 2
C25 Cl1 Cl3 76.6(10) . 2
C25 Cl1 Cl1 64.2(13) 2 2
C25 Cl1 Cl1 43.3(6) . 2
Cl3 Cl1 Cl1 102.9(7) 2 2
C25 C25 Cl1 114.7(7) 2 2
C25 C25 Cl1 43.8(7) 2 .
Cl1 C25 Cl1 72.5(16) 2 .
C25 C25 Cl2 78.8(6) 2 .
Cl1 C25 Cl2 164(3) 2 .
Cl1 C25 Cl2 122.1(9) . .
C25 C25 Cl3 111(6) 2 .
Cl1 C25 Cl3 67.8(11) 2 .
Cl1 C25 Cl3 105.9(9) . .
Cl2 C25 Cl3 101(2) . .
C25 C25 Cl3 51(5) 2 2
Cl1 C25 Cl3 106(3) 2 2
Cl1 C25 Cl3 53.6(11) . 2
Cl2 C25 Cl3 88.6(8) . 2
Cl3 C25 Cl3 158.8(9) . 2

loop_
_geom_bond_atom_site_label_1
_geom_bond_atom_site_label_2
_geom_bond_distance
_geom_bond_site_symmetry_2
O2 C12 1.302(14) .
N1 C4 1.397(4) .
N1 C3 1.405(4) .
N1 C13 1.431(3) .
O1 C7 1.378(4) .
O1 C5 1.380(4) .
C3 C19 1.378(4) .
C3 C7 1.397(4) .
C4 C16 1.386(4) .
C4 C5 1.396(4) .
C5 C10 1.366(4) .
C6 C12 1.391(3) .
C6 C12 1.391(3) 2_655
C7 C11 1.369(5) .
C8 C9 1.386(5) .
C8 C15 1.386(4) .
C8 C12 1.481(4) .
C9 C23 1.387(4) .
C10 C17 1.379(5) .
C11 C20 1.370(5) .
C12 O2A 1.315(10) .
C13 C23 1.374(4) .
C13 C14 1.376(5) .
C14 C15 1.387(4) .
C16 C21 1.384(4) .
C17 C21 1.385(5) .
C19 C22 1.378(5) .
C20 C22 1.376(5) .
Cl2 C25 1.73(3) .
Cl2 C25 1.73(3) 2
Cl3 Cl1 1.751(13) 2
Cl3 C25 1.78(3) .
Cl3 C25 2.12(4) 2
Cl1 C25 1.27(2) 2
Cl1 C25 1.66(3) .
Cl1 Cl3 1.751(13) 2
Cl1 Cl1 1.763(13) 2
C25 C25 0.67(3) 2
C25 Cl1 1.27(2) 2
C25 Cl3 2.12(3) 2
